data_7062668
loop_
_publ_author_name
'Karak, Anirban'
'Banerjee, Shilpita'
'Halder, Satyajit'
'Mandal, Moumi'
'Banik, Dipanjan'
'Maiti, Anwesha'
'Jana, Kuladip'
'Mahapatra, Ajit Kumar'

_publ_section_title
;
 Visual and ratiometric fluorescent probe via an intramolecular charge
 transfer for detection of a nerve agent simulant in solutions and in the
 gas phase
;
_journal_issue 35
_journal_name_full 'New Journal of Chemistry'
_journal_page_first 16756
_journal_page_last 16763
_journal_paper_doi 10.1039/D3NJ02545D
_journal_volume 47
_journal_year 2023
_chemical_formula_moiety 'C26 H17 N3, 1.5(H2 O)'
_chemical_formula_sum 'C26 H20 N3 O1.5'
_chemical_formula_weight 398.45
_space_group_crystal_system triclinic
_space_group_IT_number 2
_space_group_name_Hall '-P 1'
_space_group_name_H-M_alt 'P -1'
_atom_sites_solution_hydrogens mixed
_audit_creation_method SHELXL-2016/6
_audit_update_record
;
2023-08-08 deposited with the CCDC.	2023-08-11 downloaded from the CCDC.
;
_cell_angle_alpha 104.498(4)
_cell_angle_beta 96.983(5)
_cell_angle_gamma 115.518(4)
_cell_formula_units_Z 4
_cell_length_a 11.8392(16)
_cell_length_b 12.4584(19)
_cell_length_c 16.460(2)
_cell_measurement_reflns_used 5893
_cell_measurement_temperature 250
_cell_measurement_theta_max 27.141
_cell_measurement_theta_min 2.316
_cell_volume 2046.8(5)
_computing_cell_refinement 'APEX2(Bruker,2007)and SAINT (Bruker,2007)'
_computing_data_collection 'APEX2 (Bruker, 2007)'
_computing_data_reduction 'SAINT(Bruker,2007)and XPREP(Bruker,2007)'
_computing_molecular_graphics
;    
ORTEP-3 for Windows (Farrugia, 1997), DIAMOND (Brandenburg,
1999) and Mercury (Macrae <i>et al.</i>, 2006)
;
_computing_structure_refinement 'SHELXL-2016/6 (Sheldrick, 2016)'
_computing_structure_solution 'SHELXT 2014/5 (Sheldrick, 2014)'
_diffrn_ambient_temperature 250(2)
_diffrn_measured_fraction_theta_full 0.988
_diffrn_measured_fraction_theta_max 0.989
_diffrn_measurement_device_type 'Bruker SMART APEX II CCD area-detector'
_diffrn_measurement_method '\w and \f'
_diffrn_radiation_type MoK\a
_diffrn_radiation_wavelength 0.71073
_diffrn_reflns_av_R_equivalents 0.0661
_diffrn_reflns_av_unetI/netI 0.0869
_diffrn_reflns_Laue_measured_fraction_full 0.988
_diffrn_reflns_Laue_measured_fraction_max 0.989
_diffrn_reflns_limit_h_max 15
_diffrn_reflns_limit_h_min -15
_diffrn_reflns_limit_k_max 15
_diffrn_reflns_limit_k_min -15
_diffrn_reflns_limit_l_max 19
_diffrn_reflns_limit_l_min -21
_diffrn_reflns_number 21234
_diffrn_reflns_point_group_measured_fraction_full 0.988
_diffrn_reflns_point_group_measured_fraction_max 0.989
_diffrn_reflns_theta_full 25.242
_diffrn_reflns_theta_max 27.141
_diffrn_reflns_theta_min 2.316
_diffrn_source 'fine-focus sealed tube'
_exptl_absorpt_coefficient_mu 0.082
_exptl_absorpt_correction_T_max 0.993
_exptl_absorpt_correction_T_min 0.985
_exptl_absorpt_correction_type multi-scan
_exptl_absorpt_process_details
;
 SADABS 2016/2: Krause, L., Herbst-Irmer, R., Sheldrick G.M. & Stalke D.,
 J. Appl. Cryst. 48 (2015) 3-10
;
_exptl_crystal_colour yellow
_exptl_crystal_density_diffrn 1.293
_exptl_crystal_description block
_exptl_crystal_F_000 836.0
_exptl_crystal_size_max 0.19
_exptl_crystal_size_mid 0.16
_exptl_crystal_size_min 0.09
_refine_diff_density_max 0.247
_refine_diff_density_min -0.225
_refine_diff_density_rms 0.051
_refine_ls_extinction_method none
_refine_ls_goodness_of_fit_ref 1.052
_refine_ls_hydrogen_treatment constr
_refine_ls_matrix_type full
_refine_ls_number_parameters 553
_refine_ls_number_reflns 9062
_refine_ls_number_restraints 0
_refine_ls_restrained_S_all 1.052
_refine_ls_R_factor_all 0.0992
_refine_ls_R_factor_gt 0.0688
_refine_ls_shift/su_max 0.001
_refine_ls_shift/su_mean 0.000
_refine_ls_structure_factor_coef Fsqd
_refine_ls_weighting_details 'w=1/[\s^2^(Fo^2^)+(0.1183P)^2^] where P=(Fo^2^+2Fc^2^)/3'
_refine_ls_weighting_scheme calc
_refine_ls_wR_factor_gt 0.1856
_refine_ls_wR_factor_ref 0.2156
_reflns_Friedel_coverage 0.000
_reflns_number_gt 5893
_reflns_number_total 8960
_reflns_threshold_expression 'I > 2\s(I)'
_cod_data_source_file d3nj02545d2.cif
_cod_data_source_block smskl_a
_cod_depositor_comments
;
The following automatic conversions were performed:

data item '_exptl_absorpt_correction_type' value 'Multi-scan' was
changed to 'multi-scan' in accordance with the
/home/data/users/saulius/crontab/automatic-downloads/rss-feeds/RSC/lib/dictionaries/cif_core.dic
dictionary named 'cif_core.dic' version 2.4.2 last updated on
2011-04-26.

Automatic conversion script
Id: cif_fix_values 8170 2020-07-09 18:12:32Z antanas 

 Adding full bibliography for 7062668.cif.

2024-11-08
Z value and formula fixed to values more according to usual
chemical conventions.                 miguel
;
_cod_original_formula_sum 'C52 H40 N6 O3'
_cod_original_formula_weight 796.90
_cod_original_formula_moiety '2(C26 H17 N3), 3(H2 O)'
_cod_original_formula_units_Z 2
_cod_database_code 7062668
_shelx_shelxl_version_number 2016/6
_shelx_space_group_comment
;
The symmetry employed for this shelxl refinement is uniquely defined
by the following loop, which should always be used as a source of
symmetry information in preference to the above space-group names.
They are only intended as comments.
;

loop_
_space_group_symop_operation_xyz
'x, y, z'
'-x, -y, -z'

loop_
_atom_site_label
_atom_site_type_symbol
_atom_site_fract_x
_atom_site_fract_y
_atom_site_fract_z
_atom_site_U_iso_or_equiv
_atom_site_adp_type
_atom_site_occupancy
_atom_site_site_symmetry_order
_atom_site_calc_flag
_atom_site_refinement_flags_posn
_atom_site_refinement_flags_adp
_atom_site_refinement_flags_occupancy
_atom_site_disorder_assembly
_atom_site_disorder_group
O2 O 0.51756(15) 0.33651(17) 0.25105(8) 0.0610(5) Uani 1 1 d G . . . .
H2A H 0.471976 0.307950 0.285087 0.092 Uiso 1 1 d G U . . .
H2B H 0.584073 0.325938 0.262778 0.092 Uiso 1 1 d G U . . .
O1 O 0.37056(16) 0.39012(16) 0.67147(8) 0.0588(4) Uani 1 1 d G . . . .
H1A H 0.364591 0.349727 0.707527 0.088 Uiso 1 1 d G U . . .
H1B H 0.400718 0.467459 0.703773 0.088 Uiso 1 1 d G U . . .
N6 N 0.36372(15) 0.23538(16) 0.36490(10) 0.0399(4) Uani 1 1 d . . . . .
N2 N 0.40570(16) 0.28445(16) 0.93116(11) 0.0410(4) Uani 1 1 d . . . . .
H2C H 0.396901 0.301041 0.983867 0.049 Uiso 1 1 calc R U . . .
N5 N 0.32246(15) 0.27081(16) 0.49525(10) 0.0415(4) Uani 1 1 d . . . . .
H5C H 0.336016 0.297943 0.551473 0.050 Uiso 1 1 calc R U . . .
N3 N 0.38356(16) 0.27238(16) 0.79228(11) 0.0421(4) Uani 1 1 d . . . . .
O3 O 0.3617(2) 0.3123(3) 0.09477(11) 0.0862(7) Uani 1 1 d G . . . .
H3A H 0.307483 0.337553 0.109060 0.129 Uiso 1 1 d G U . . .
H3B H 0.413205 0.330154 0.143499 0.129 Uiso 1 1 d G U . . .
C39 C 0.23136(18) 0.18302(18) 0.35516(12) 0.0373(4) Uani 1 1 d . . . . .
C38 C 0.41517(19) 0.28734(19) 0.44992(13) 0.0392(5) Uani 1 1 d . . . . .
C35 C 0.55378(19) 0.3508(2) 0.49336(13) 0.0405(5) Uani 1 1 d . . . . .
N1 N -0.1798(2) 0.6068(2) 0.87031(15) 0.0628(6) Uani 1 1 d . . . . .
C40 C 0.20473(18) 0.20351(18) 0.43501(12) 0.0380(4) Uani 1 1 d . . . . .
N4 N 1.22467(19) 0.6381(2) 0.70809(14) 0.0617(6) Uani 1 1 d . . . . .
C12 C 0.35035(19) 0.30632(19) 0.86484(13) 0.0398(5) Uani 1 1 d . . . . .
C13 C 0.47901(18) 0.23067(18) 0.89936(13) 0.0389(5) Uani 1 1 d . . . . .
C34 C 0.6332(2) 0.3058(2) 0.45881(14) 0.0481(5) Uani 1 1 d . . . . .
H34 H 0.598083 0.237001 0.406610 0.058 Uiso 1 1 calc R U . . .
C6 C 0.07884(19) 0.44779(19) 0.87262(13) 0.0419(5) Uani 1 1 d . . . . .
C9 C 0.25705(19) 0.35500(19) 0.86959(13) 0.0392(5) Uani 1 1 d . . . . .
C41 C 0.07626(19) 0.15454(18) 0.44611(13) 0.0397(5) Uani 1 1 d . . . . .
C14 C 0.46439(19) 0.22428(19) 0.81373(13) 0.0390(5) Uani 1 1 d . . . . .
C52 C 0.12861(19) 0.11481(18) 0.27641(13) 0.0381(4) Uani 1 1 d . . . . .
C47 C -0.00133(19) 0.06477(19) 0.28314(13) 0.0407(5) Uani 1 1 d . . . . .
C46 C -0.0276(2) 0.08373(19) 0.36941(14) 0.0421(5) Uani 1 1 d . . . . .
C26 C 0.55272(19) 0.18425(19) 0.93979(13) 0.0409(5) Uani 1 1 d . . . . .
C36 C 0.6090(2) 0.4532(2) 0.57039(13) 0.0459(5) Uani 1 1 d . . . . .
H36 H 0.556777 0.484482 0.594735 0.055 Uiso 1 1 calc R U . . .
C51 C 0.1531(2) 0.0980(2) 0.19409(13) 0.0442(5) Uani 1 1 d . . . . .
H51 H 0.239234 0.133576 0.189881 0.053 Uiso 1 1 calc R U . . .
C15 C 0.52600(19) 0.17167(19) 0.75860(13) 0.0414(5) Uani 1 1 d . . . . .
C20 C 0.5974(2) 0.1204(2) 0.79514(14) 0.0443(5) Uani 1 1 d . . . . .
C31 C 0.9584(2) 0.5240(2) 0.62242(13) 0.0447(5) Uani 1 1 d . . . . .
C33 C 0.7630(2) 0.3619(2) 0.50086(14) 0.0491(5) Uani 1 1 d . . . . .
H33 H 0.814827 0.329848 0.476898 0.059 Uiso 1 1 calc R U . . .
C5 C -0.0123(2) 0.5002(2) 0.87187(14) 0.0452(5) Uani 1 1 d . . . . .
C21 C 0.61129(19) 0.1268(2) 0.88626(14) 0.0441(5) Uani 1 1 d . . . . .
C32 C 0.81919(19) 0.4648(2) 0.57792(13) 0.0424(5) Uani 1 1 d . . . . .
C10 C 0.1530(2) 0.3079(2) 0.79813(14) 0.0500(6) Uani 1 1 d . . . . .
H10 H 0.142626 0.244658 0.747955 0.060 Uiso 1 1 calc R U . . .
C42 C 0.0506(2) 0.1697(2) 0.52835(15) 0.0495(5) Uani 1 1 d . . . . .
H42 H 0.119838 0.215448 0.578917 0.059 Uiso 1 1 calc R U . . .
C48 C -0.1008(2) -0.0024(2) 0.20527(14) 0.0486(5) Uani 1 1 d . . . . .
H48 H -0.187687 -0.035899 0.207857 0.058 Uiso 1 1 calc R U . . .
C8 C 0.2700(2) 0.4475(2) 0.94356(14) 0.0480(5) Uani 1 1 d . . . . .
H8 H 0.338479 0.479045 0.993240 0.058 Uiso 1 1 calc R U . . .
C11 C 0.0647(2) 0.3524(2) 0.79960(14) 0.0514(6) Uani 1 1 d . . . . .
H11 H -0.005911 0.318089 0.750825 0.062 Uiso 1 1 calc R U . . .
C37 C 0.7388(2) 0.5096(2) 0.61156(14) 0.0464(5) Uani 1 1 d . . . . .
H37 H 0.774026 0.579380 0.663185 0.056 Uiso 1 1 calc R U . . .
C50 C 0.0536(2) 0.0305(2) 0.11997(14) 0.0539(6) Uani 1 1 d . . . . .
H50 H 0.071446 0.018512 0.065278 0.065 Uiso 1 1 calc R U . . .
C25 C 0.5685(2) 0.1914(2) 1.02704(15) 0.0511(5) Uani 1 1 d . . . . .
H25 H 0.531306 0.231231 1.062356 0.061 Uiso 1 1 calc R U . . .
C1 C -0.1392(2) 0.4323(2) 0.82153(15) 0.0528(6) Uani 1 1 d . . . . .
H1 H -0.172018 0.347866 0.786013 0.063 Uiso 1 1 calc R U . . .
C7 C 0.1823(2) 0.4931(2) 0.94403(15) 0.0510(6) Uani 1 1 d . . . . .
H7 H 0.192974 0.556515 0.994165 0.061 Uiso 1 1 calc R U . . .
C16 C 0.5181(2) 0.1708(2) 0.67296(14) 0.0509(6) Uani 1 1 d . . . . .
H16 H 0.472298 0.206966 0.650169 0.061 Uiso 1 1 calc R U . . .
C43 C -0.0746(2) 0.1182(2) 0.53523(16) 0.0580(6) Uani 1 1 d . . . . .
H43 H -0.090976 0.128603 0.590356 0.070 Uiso 1 1 calc R U . . .
C49 C -0.0742(2) -0.0204(2) 0.12548(15) 0.0537(6) Uani 1 1 d . . . . .
H49 H -0.142612 -0.067329 0.074455 0.064 Uiso 1 1 calc R U . . .
C45 C -0.1547(2) 0.0331(2) 0.37949(16) 0.0536(6) Uani 1 1 d . . . . .
H45 H -0.225487 -0.013511 0.329889 0.064 Uiso 1 1 calc R U . . .
C2 C -0.2181(2) 0.4882(3) 0.82327(17) 0.0581(6) Uani 1 1 d . . . . .
H2 H -0.304209 0.438931 0.788877 0.070 Uiso 1 1 calc R U . . .
C30 C 1.0276(2) 0.4593(2) 0.61434(18) 0.0610(7) Uani 1 1 d . . . . .
H30 H 0.986309 0.373880 0.578894 0.073 Uiso 1 1 calc R U . . .
C22 C 0.6809(2) 0.0774(2) 0.92493(17) 0.0570(6) Uani 1 1 d . . . . .
H22 H 0.720485 0.038607 0.891327 0.068 Uiso 1 1 calc R U . . .
C19 C 0.6538(2) 0.0646(2) 0.73951(17) 0.0585(6) Uani 1 1 d . . . . .
H19 H 0.699667 0.027450 0.760843 0.070 Uiso 1 1 calc R U . . .
C17 C 0.5769(3) 0.1173(2) 0.62161(16) 0.0628(7) Uani 1 1 d . . . . .
H17 H 0.571948 0.117524 0.564222 0.075 Uiso 1 1 calc R U . . .
C44 C -0.1768(2) 0.0509(2) 0.46086(17) 0.0617(7) Uani 1 1 d . . . . .
H44 H -0.262513 0.016784 0.465962 0.074 Uiso 1 1 calc R U . . .
C24 C 0.6369(2) 0.1416(3) 1.06173(17) 0.0615(7) Uani 1 1 d . . . . .
H24 H 0.645943 0.146299 1.120231 0.074 Uiso 1 1 calc R U . . .
C18 C 0.6435(3) 0.0631(3) 0.65571(17) 0.0643(7) Uani 1 1 d . . . . .
H18 H 0.682041 0.024890 0.620513 0.077 Uiso 1 1 calc R U . . .
C27 C 1.0284(2) 0.6504(2) 0.67466(16) 0.0618(7) Uani 1 1 d . . . . .
H27 H 0.987516 0.700907 0.682721 0.074 Uiso 1 1 calc R U . . .
C23 C 0.6930(2) 0.0839(3) 1.00964(18) 0.0650(7) Uani 1 1 d . . . . .
H23 H 0.739645 0.048944 1.033120 0.078 Uiso 1 1 calc R U . . .
C29 C 1.1569(2) 0.5180(3) 0.65754(19) 0.0670(7) Uani 1 1 d . . . . .
H29 H 1.200089 0.469603 0.650713 0.080 Uiso 1 1 calc R U . . .
C4 C 0.0279(2) 0.6244(2) 0.92225(19) 0.0658(7) Uani 1 1 d . . . . .
H4 H 0.112886 0.675568 0.958225 0.079 Uiso 1 1 calc R U . . .
C28 C 1.1581(2) 0.7013(3) 0.71459(18) 0.0708(8) Uani 1 1 d . . . . .
H28 H 1.202864 0.787254 0.749070 0.085 Uiso 1 1 calc R U . . .
C3 C -0.0577(3) 0.6721(3) 0.9191(2) 0.0758(9) Uani 1 1 d . . . . .
H3 H -0.027871 0.756299 0.953808 0.091 Uiso 1 1 calc R U . . .

loop_
_atom_site_aniso_label
_atom_site_aniso_U_11
_atom_site_aniso_U_22
_atom_site_aniso_U_33
_atom_site_aniso_U_23
_atom_site_aniso_U_13
_atom_site_aniso_U_12
O2 0.0484(9) 0.0868(13) 0.0553(10) 0.0338(9) 0.0130(8) 0.0337(9)
O1 0.0751(11) 0.0671(11) 0.0397(9) 0.0191(8) 0.0177(8) 0.0378(10)
N6 0.0337(9) 0.0465(10) 0.0347(9) 0.0091(7) 0.0063(7) 0.0183(8)
N2 0.0417(9) 0.0473(10) 0.0355(9) 0.0101(7) 0.0115(7) 0.0243(9)
N5 0.0390(9) 0.0463(10) 0.0333(9) 0.0098(7) 0.0085(7) 0.0176(8)
N3 0.0432(10) 0.0497(10) 0.0398(9) 0.0156(8) 0.0138(7) 0.0269(9)
O3 0.0952(15) 0.165(2) 0.0538(11) 0.0467(13) 0.0363(11) 0.1002(17)
C39 0.0343(10) 0.0389(11) 0.0356(10) 0.0081(8) 0.0080(8) 0.0175(9)
C38 0.0372(11) 0.0417(11) 0.0382(11) 0.0123(9) 0.0095(8) 0.0193(9)
C35 0.0376(11) 0.0451(11) 0.0371(11) 0.0127(9) 0.0077(8) 0.0196(10)
N1 0.0574(13) 0.0605(13) 0.0839(16) 0.0249(12) 0.0226(11) 0.0385(12)
C40 0.0338(10) 0.0385(11) 0.0357(10) 0.0083(8) 0.0066(8) 0.0152(9)
N4 0.0407(11) 0.0744(15) 0.0585(13) 0.0208(11) 0.0012(9) 0.0216(11)
C12 0.0391(11) 0.0429(11) 0.0377(11) 0.0111(9) 0.0113(8) 0.0209(10)
C13 0.0346(10) 0.0389(11) 0.0396(11) 0.0084(8) 0.0093(8) 0.0171(9)
C34 0.0414(12) 0.0516(13) 0.0410(12) 0.0046(10) 0.0046(9) 0.0211(11)
C6 0.0396(11) 0.0403(11) 0.0488(12) 0.0153(9) 0.0160(9) 0.0206(10)
C9 0.0394(11) 0.0414(11) 0.0402(11) 0.0136(9) 0.0135(9) 0.0216(10)
C41 0.0369(11) 0.0365(10) 0.0428(11) 0.0104(9) 0.0116(9) 0.0165(9)
C14 0.0364(10) 0.0404(11) 0.0397(11) 0.0108(9) 0.0110(8) 0.0192(9)
C52 0.0377(11) 0.0368(10) 0.0393(11) 0.0103(8) 0.0064(8) 0.0197(9)
C47 0.0359(11) 0.0372(11) 0.0454(12) 0.0116(9) 0.0068(9) 0.0167(9)
C46 0.0373(11) 0.0400(11) 0.0484(12) 0.0141(9) 0.0118(9) 0.0185(10)
C26 0.0349(11) 0.0399(11) 0.0405(11) 0.0091(9) 0.0048(8) 0.0153(9)
C36 0.0427(12) 0.0516(13) 0.0434(12) 0.0105(10) 0.0093(9) 0.0261(11)
C51 0.0401(11) 0.0517(13) 0.0387(11) 0.0115(9) 0.0083(9) 0.0227(11)
C15 0.0361(11) 0.0399(11) 0.0421(11) 0.0082(9) 0.0115(9) 0.0157(10)
C20 0.0373(11) 0.0429(11) 0.0488(12) 0.0093(9) 0.0135(9) 0.0186(10)
C31 0.0431(12) 0.0497(13) 0.0426(12) 0.0177(10) 0.0066(9) 0.0234(11)
C33 0.0391(12) 0.0549(13) 0.0473(13) 0.0072(10) 0.0082(9) 0.0238(11)
C5 0.0438(12) 0.0446(12) 0.0540(13) 0.0181(10) 0.0193(10) 0.0245(11)
C21 0.0344(11) 0.0398(11) 0.0527(13) 0.0116(9) 0.0076(9) 0.0163(10)
C32 0.0390(11) 0.0458(12) 0.0415(11) 0.0141(9) 0.0067(9) 0.0210(10)
C10 0.0559(14) 0.0601(14) 0.0392(12) 0.0096(10) 0.0114(10) 0.0366(12)
C42 0.0466(13) 0.0465(12) 0.0462(12) 0.0088(10) 0.0161(10) 0.0172(11)
C48 0.0358(11) 0.0482(12) 0.0502(13) 0.0141(10) 0.0024(9) 0.0138(10)
C8 0.0428(12) 0.0501(13) 0.0458(12) 0.0067(10) 0.0061(10) 0.0244(11)
C11 0.0507(13) 0.0649(15) 0.0421(12) 0.0129(11) 0.0072(10) 0.0347(12)
C37 0.0441(12) 0.0446(12) 0.0419(12) 0.0064(9) 0.0041(9) 0.0202(10)
C50 0.0535(14) 0.0662(15) 0.0391(12) 0.0138(11) 0.0071(10) 0.0297(13)
C25 0.0486(13) 0.0546(13) 0.0461(13) 0.0129(10) 0.0060(10) 0.0253(12)
C1 0.0477(13) 0.0514(13) 0.0592(14) 0.0141(11) 0.0139(11) 0.0262(12)
C7 0.0460(13) 0.0463(13) 0.0520(13) 0.0022(10) 0.0110(10) 0.0231(11)
C16 0.0546(13) 0.0558(13) 0.0451(12) 0.0151(10) 0.0187(10) 0.0285(12)
C43 0.0533(14) 0.0546(14) 0.0569(15) 0.0108(11) 0.0272(12) 0.0192(12)
C49 0.0481(13) 0.0573(14) 0.0441(13) 0.0133(10) -0.0019(10) 0.0211(12)
C45 0.0391(12) 0.0549(14) 0.0566(14) 0.0130(11) 0.0129(10) 0.0169(11)
C2 0.0442(13) 0.0673(16) 0.0666(16) 0.0226(13) 0.0145(11) 0.0299(13)
C30 0.0444(13) 0.0507(14) 0.0796(18) 0.0147(12) 0.0043(12) 0.0226(12)
C22 0.0502(14) 0.0583(15) 0.0687(17) 0.0183(12) 0.0123(12) 0.0338(12)
C19 0.0612(15) 0.0574(15) 0.0715(17) 0.0221(13) 0.0309(13) 0.0374(13)
C17 0.0739(17) 0.0707(17) 0.0534(15) 0.0197(13) 0.0333(13) 0.0392(15)
C44 0.0441(13) 0.0615(15) 0.0706(17) 0.0165(13) 0.0265(12) 0.0181(13)
C24 0.0585(15) 0.0710(17) 0.0503(14) 0.0195(12) 0.0010(11) 0.0310(14)
C18 0.0720(17) 0.0692(17) 0.0667(17) 0.0195(13) 0.0371(14) 0.0439(15)
C27 0.0465(13) 0.0554(15) 0.0650(16) 0.0028(12) -0.0079(11) 0.0239(12)
C23 0.0568(15) 0.0668(17) 0.0743(18) 0.0256(14) 0.0009(13) 0.0353(14)
C29 0.0475(14) 0.0734(18) 0.086(2) 0.0285(15) 0.0081(13) 0.0355(15)
C4 0.0458(13) 0.0478(14) 0.094(2) 0.0094(13) 0.0106(13) 0.0240(12)
C28 0.0518(15) 0.0633(17) 0.0691(17) 0.0017(13) -0.0100(12) 0.0213(14)
C3 0.0605(17) 0.0476(15) 0.112(2) 0.0102(15) 0.0144(16) 0.0306(14)

loop_
_atom_type_symbol
_atom_type_description
_atom_type_scat_dispersion_real
_atom_type_scat_dispersion_imag
_atom_type_scat_source
C C 0.0033 0.0016 'International Tables Vol C Tables 4.2.6.8 and 6.1.1.4'
H H 0.0000 0.0000 'International Tables Vol C Tables 4.2.6.8 and 6.1.1.4'
N N 0.0061 0.0033 'International Tables Vol C Tables 4.2.6.8 and 6.1.1.4'
O O 0.0106 0.0060 'International Tables Vol C Tables 4.2.6.8 and 6.1.1.4'

loop_
_geom_angle_atom_site_label_1
_geom_angle_atom_site_label_2
_geom_angle_atom_site_label_3
_geom_angle
_geom_angle_site_symmetry_1
_geom_angle_site_symmetry_3
_geom_angle_publ_flag
H2A O2 H2B 104.5 . . ?
H1A O1 H1B 104.5 . . ?
C38 N6 C39 104.57(15) . . ?
C12 N2 C13 106.95(16) . . ?
C12 N2 H2C 126.5 . . ?
C13 N2 H2C 126.5 . . ?
C40 N5 C38 106.78(16) . . ?
C40 N5 H5C 126.6 . . ?
C38 N5 H5C 126.6 . . ?
C12 N3 C14 104.61(16) . . ?
H3A O3 H3B 104.5 . . ?
C40 C39 N6 110.59(17) . . ?
C40 C39 C52 120.83(18) . . ?
N6 C39 C52 128.57(17) . . ?
N6 C38 N5 112.18(17) . . ?
N6 C38 C35 125.43(17) . . ?
N5 C38 C35 122.34(17) . . ?
C36 C35 C34 118.36(19) . . ?
C36 C35 C38 121.85(18) . . ?
C34 C35 C38 119.76(18) . . ?
C2 N1 C3 115.7(2) . . ?
N5 C40 C39 105.87(16) . . ?
N5 C40 C41 130.50(18) . . ?
C39 C40 C41 123.56(18) . . ?
C29 N4 C28 114.7(2) . . ?
N3 C12 N2 112.57(17) . . ?
N3 C12 C9 122.91(19) . . ?
N2 C12 C9 124.43(17) . . ?
C14 C13 N2 105.59(17) . . ?
C14 C13 C26 123.57(17) . . ?
N2 C13 C26 130.79(18) . . ?
C33 C34 C35 120.3(2) . . ?
C33 C34 H34 119.8 . . ?
C35 C34 H34 119.8 . . ?
C7 C6 C11 117.64(19) . . ?
C7 C6 C5 121.83(19) . . ?
C11 C6 C5 120.5(2) . . ?
C10 C9 C8 118.67(19) . . ?
C10 C9 C12 119.25(18) . . ?
C8 C9 C12 122.08(19) . . ?
C42 C41 C46 120.13(19) . . ?
C42 C41 C40 122.90(19) . . ?
C46 C41 C40 116.92(18) . . ?
C13 C14 N3 110.27(16) . . ?
C13 C14 C15 121.67(19) . . ?
N3 C14 C15 128.05(18) . . ?
C51 C52 C47 119.77(19) . . ?
C51 C52 C39 122.01(18) . . ?
C47 C52 C39 118.22(18) . . ?
C48 C47 C52 117.43(19) . . ?
C48 C47 C46 122.56(19) . . ?
C52 C47 C46 120.00(19) . . ?
C45 C46 C41 117.5(2) . . ?
C45 C46 C47 122.1(2) . . ?
C41 C46 C47 120.40(18) . . ?
C25 C26 C13 123.69(18) . . ?
C25 C26 C21 119.8(2) . . ?
C13 C26 C21 116.47(18) . . ?
C37 C36 C35 121.06(19) . . ?
C37 C36 H36 119.5 . . ?
C35 C36 H36 119.5 . . ?
C50 C51 C52 120.9(2) . . ?
C50 C51 H51 119.5 . . ?
C52 C51 H51 119.5 . . ?
C16 C15 C20 120.69(18) . . ?
C16 C15 C14 122.4(2) . . ?
C20 C15 C14 116.89(18) . . ?
C19 C20 C15 116.6(2) . . ?
C19 C20 C21 122.5(2) . . ?
C15 C20 C21 120.87(17) . . ?
C30 C31 C27 115.5(2) . . ?
C30 C31 C32 122.8(2) . . ?
C27 C31 C32 121.8(2) . . ?
C34 C33 C32 121.73(19) . . ?
C34 C33 H33 119.1 . . ?
C32 C33 H33 119.1 . . ?
C1 C5 C4 115.9(2) . . ?
C1 C5 C6 123.48(19) . . ?
C4 C5 C6 120.6(2) . . ?
C22 C21 C26 116.8(2) . . ?
C22 C21 C20 122.74(19) . . ?
C26 C21 C20 120.44(19) . . ?
C33 C32 C37 117.41(19) . . ?
C33 C32 C31 121.20(18) . . ?
C37 C32 C31 121.39(19) . . ?
C11 C10 C9 121.0(2) . . ?
C11 C10 H10 119.5 . . ?
C9 C10 H10 119.5 . . ?
C43 C42 C41 120.5(2) . . ?
C43 C42 H42 119.8 . . ?
C41 C42 H42 119.8 . . ?
C49 C48 C47 121.7(2) . . ?
C49 C48 H48 119.2 . . ?
C47 C48 H48 119.2 . . ?
C7 C8 C9 120.0(2) . . ?
C7 C8 H8 120.0 . . ?
C9 C8 H8 120.0 . . ?
C10 C11 C6 120.8(2) . . ?
C10 C11 H11 119.6 . . ?
C6 C11 H11 119.6 . . ?
C36 C37 C32 121.1(2) . . ?
C36 C37 H37 119.4 . . ?
C32 C37 H37 119.4 . . ?
C51 C50 C49 120.0(2) . . ?
C51 C50 H50 120.0 . . ?
C49 C50 H50 120.0 . . ?
C24 C25 C26 121.2(2) . . ?
C24 C25 H25 119.4 . . ?
C26 C25 H25 119.4 . . ?
C5 C1 C2 120.2(2) . . ?
C5 C1 H1 119.9 . . ?
C2 C1 H1 119.9 . . ?
C8 C7 C6 121.8(2) . . ?
C8 C7 H7 119.1 . . ?
C6 C7 H7 119.1 . . ?
C17 C16 C15 120.6(2) . . ?
C17 C16 H16 119.7 . . ?
C15 C16 H16 119.7 . . ?
C42 C43 C44 119.9(2) . . ?
C42 C43 H43 120.0 . . ?
C44 C43 H43 120.0 . . ?
C48 C49 C50 120.2(2) . . ?
C48 C49 H49 119.9 . . ?
C50 C49 H49 119.9 . . ?
C44 C45 C46 121.1(2) . . ?
C44 C45 H45 119.5 . . ?
C46 C45 H45 119.5 . . ?
N1 C2 C1 124.1(2) . . ?
N1 C2 H2 118.0 . . ?
C1 C2 H2 118.0 . . ?
C31 C30 C29 120.7(2) . . ?
C31 C30 H30 119.6 . . ?
C29 C30 H30 119.6 . . ?
C23 C22 C21 122.1(2) . . ?
C23 C22 H22 118.9 . . ?
C21 C22 H22 118.9 . . ?
C18 C19 C20 121.8(2) . . ?
C18 C19 H19 119.1 . . ?
C20 C19 H19 119.1 . . ?
C16 C17 C18 119.3(2) . . ?
C16 C17 H17 120.4 . . ?
C18 C17 H17 120.4 . . ?
C45 C44 C43 120.9(2) . . ?
C45 C44 H44 119.6 . . ?
C43 C44 H44 119.6 . . ?
C25 C24 C23 119.4(2) . . ?
C25 C24 H24 120.3 . . ?
C23 C24 H24 120.3 . . ?
C19 C18 C17 121.0(2) . . ?
C19 C18 H18 119.5 . . ?
C17 C18 H18 119.5 . . ?
C28 C27 C31 119.6(2) . . ?
C28 C27 H27 120.2 . . ?
C31 C27 H27 120.2 . . ?
C22 C23 C24 120.7(2) . . ?
C22 C23 H23 119.7 . . ?
C24 C23 H23 119.7 . . ?
N4 C29 C30 124.5(2) . . ?
N4 C29 H29 117.8 . . ?
C30 C29 H29 117.8 . . ?
C3 C4 C5 119.7(2) . . ?
C3 C4 H4 120.2 . . ?
C5 C4 H4 120.2 . . ?
N4 C28 C27 125.0(2) . . ?
N4 C28 H28 117.5 . . ?
C27 C28 H28 117.5 . . ?
N1 C3 C4 124.4(2) . . ?
N1 C3 H3 117.8 . . ?
C4 C3 H3 117.8 . . ?

loop_
_geom_bond_atom_site_label_1
_geom_bond_atom_site_label_2
_geom_bond_distance
_geom_bond_site_symmetry_2
_geom_bond_publ_flag
O2 H2A 0.8601 . ?
O2 H2B 0.8601 . ?
O1 H1A 0.8600 . ?
O1 H1B 0.8600 . ?
N6 C38 1.322(2) . ?
N6 C39 1.383(2) . ?
N2 C12 1.351(3) . ?
N2 C13 1.383(2) . ?
N2 H2C 0.8700 . ?
N5 C40 1.367(2) . ?
N5 C38 1.373(2) . ?
N5 H5C 0.8700 . ?
N3 C12 1.328(2) . ?
N3 C14 1.385(2) . ?
O3 H3A 0.8600 . ?
O3 H3B 0.8601 . ?
C39 C40 1.376(3) . ?
C39 C52 1.434(3) . ?
C38 C35 1.464(3) . ?
C35 C36 1.390(3) . ?
C35 C34 1.395(3) . ?
N1 C2 1.323(3) . ?
N1 C3 1.332(3) . ?
C40 C41 1.429(3) . ?
N4 C29 1.325(4) . ?
N4 C28 1.329(3) . ?
C12 C9 1.473(3) . ?
C13 C14 1.377(3) . ?
C13 C26 1.423(3) . ?
C34 C33 1.379(3) . ?
C34 H34 0.9400 . ?
C6 C7 1.386(3) . ?
C6 C11 1.396(3) . ?
C6 C5 1.482(3) . ?
C9 C10 1.387(3) . ?
C9 C8 1.390(3) . ?
C41 C42 1.408(3) . ?
C41 C46 1.419(3) . ?
C14 C15 1.435(3) . ?
C52 C51 1.404(3) . ?
C52 C47 1.420(3) . ?
C47 C48 1.406(3) . ?
C47 C46 1.474(3) . ?
C46 C45 1.408(3) . ?
C26 C25 1.401(3) . ?
C26 C21 1.425(3) . ?
C36 C37 1.376(3) . ?
C36 H36 0.9400 . ?
C51 C50 1.367(3) . ?
C51 H51 0.9400 . ?
C15 C16 1.398(3) . ?
C15 C20 1.420(3) . ?
C20 C19 1.414(3) . ?
C20 C21 1.467(3) . ?
C31 C30 1.371(3) . ?
C31 C27 1.389(3) . ?
C31 C32 1.479(3) . ?
C33 C32 1.393(3) . ?
C33 H33 0.9400 . ?
C5 C1 1.382(3) . ?
C5 C4 1.392(3) . ?
C21 C22 1.403(3) . ?
C32 C37 1.398(3) . ?
C10 C11 1.379(3) . ?
C10 H10 0.9400 . ?
C42 C43 1.371(3) . ?
C42 H42 0.9400 . ?
C48 C49 1.374(3) . ?
C48 H48 0.9400 . ?
C8 C7 1.382(3) . ?
C8 H8 0.9400 . ?
C11 H11 0.9400 . ?
C37 H37 0.9400 . ?
C50 C49 1.391(3) . ?
C50 H50 0.9400 . ?
C25 C24 1.365(3) . ?
C25 H25 0.9400 . ?
C1 C2 1.384(3) . ?
C1 H1 0.9400 . ?
C7 H7 0.9400 . ?
C16 C17 1.379(3) . ?
C16 H16 0.9400 . ?
C43 C44 1.385(3) . ?
C43 H43 0.9400 . ?
C49 H49 0.9400 . ?
C45 C44 1.378(3) . ?
C45 H45 0.9400 . ?
C2 H2 0.9400 . ?
C30 C29 1.376(3) . ?
C30 H30 0.9400 . ?
C22 C23 1.363(3) . ?
C22 H22 0.9400 . ?
C19 C18 1.365(4) . ?
C19 H19 0.9400 . ?
C17 C18 1.391(4) . ?
C17 H17 0.9400 . ?
C44 H44 0.9400 . ?
C24 C23 1.391(4) . ?
C24 H24 0.9400 . ?
C18 H18 0.9400 . ?
C27 C28 1.378(3) . ?
C27 H27 0.9400 . ?
C23 H23 0.9400 . ?
C29 H29 0.9400 . ?
C4 C3 1.379(3) . ?
C4 H4 0.9400 . ?
C28 H28 0.9400 . ?
C3 H3 0.9400 . ?

loop_
_geom_torsion_atom_site_label_1
_geom_torsion_atom_site_label_2
_geom_torsion_atom_site_label_3
_geom_torsion_atom_site_label_4
_geom_torsion
_geom_torsion_site_symmetry_1
_geom_torsion_site_symmetry_2
_geom_torsion_site_symmetry_3
_geom_torsion_site_symmetry_4
_geom_torsion_publ_flag
C38 N6 C39 C40 -0.4(2) . . . . ?
C38 N6 C39 C52 179.9(2) . . . . ?
C39 N6 C38 N5 0.1(2) . . . . ?
C39 N6 C38 C35 177.43(19) . . . . ?
C40 N5 C38 N6 0.3(2) . . . . ?
C40 N5 C38 C35 -177.14(18) . . . . ?
N6 C38 C35 C36 146.5(2) . . . . ?
N5 C38 C35 C36 -36.4(3) . . . . ?
N6 C38 C35 C34 -35.6(3) . . . . ?
N5 C38 C35 C34 141.5(2) . . . . ?
C38 N5 C40 C39 -0.6(2) . . . . ?
C38 N5 C40 C41 176.2(2) . . . . ?
N6 C39 C40 N5 0.6(2) . . . . ?
C52 C39 C40 N5 -179.69(17) . . . . ?
N6 C39 C40 C41 -176.45(18) . . . . ?
C52 C39 C40 C41 3.2(3) . . . . ?
C14 N3 C12 N2 0.7(2) . . . . ?
C14 N3 C12 C9 -175.80(18) . . . . ?
C13 N2 C12 N3 -0.9(2) . . . . ?
C13 N2 C12 C9 175.58(19) . . . . ?
C12 N2 C13 C14 0.6(2) . . . . ?
C12 N2 C13 C26 -177.0(2) . . . . ?
C36 C35 C34 C33 0.4(3) . . . . ?
C38 C35 C34 C33 -177.6(2) . . . . ?
N3 C12 C9 C10 34.6(3) . . . . ?
N2 C12 C9 C10 -141.5(2) . . . . ?
N3 C12 C9 C8 -145.1(2) . . . . ?
N2 C12 C9 C8 38.8(3) . . . . ?
N5 C40 C41 C42 -0.4(3) . . . . ?
C39 C40 C41 C42 176.0(2) . . . . ?
N5 C40 C41 C46 -177.8(2) . . . . ?
C39 C40 C41 C46 -1.5(3) . . . . ?
N2 C13 C14 N3 -0.2(2) . . . . ?
C26 C13 C14 N3 177.65(18) . . . . ?
N2 C13 C14 C15 -179.25(18) . . . . ?
C26 C13 C14 C15 -1.4(3) . . . . ?
C12 N3 C14 C13 -0.3(2) . . . . ?
C12 N3 C14 C15 178.7(2) . . . . ?
C40 C39 C52 C51 176.79(19) . . . . ?
N6 C39 C52 C51 -3.6(3) . . . . ?
C40 C39 C52 C47 -2.4(3) . . . . ?
N6 C39 C52 C47 177.18(19) . . . . ?
C51 C52 C47 C48 1.1(3) . . . . ?
C39 C52 C47 C48 -179.65(18) . . . . ?
C51 C52 C47 C46 -179.14(18) . . . . ?
C39 C52 C47 C46 0.1(3) . . . . ?
C42 C41 C46 C45 1.4(3) . . . . ?
C40 C41 C46 C45 178.9(2) . . . . ?
C42 C41 C46 C47 -178.43(19) . . . . ?
C40 C41 C46 C47 -0.9(3) . . . . ?
C48 C47 C46 C45 1.4(3) . . . . ?
C52 C47 C46 C45 -178.3(2) . . . . ?
C48 C47 C46 C41 -178.71(19) . . . . ?
C52 C47 C46 C41 1.6(3) . . . . ?
C14 C13 C26 C25 179.5(2) . . . . ?
N2 C13 C26 C25 -3.2(3) . . . . ?
C14 C13 C26 C21 -1.1(3) . . . . ?
N2 C13 C26 C21 176.2(2) . . . . ?
C34 C35 C36 C37 0.3(3) . . . . ?
C38 C35 C36 C37 178.2(2) . . . . ?
C47 C52 C51 C50 -2.1(3) . . . . ?
C39 C52 C51 C50 178.7(2) . . . . ?
C13 C14 C15 C16 -176.4(2) . . . . ?
N3 C14 C15 C16 4.8(3) . . . . ?
C13 C14 C15 C20 3.2(3) . . . . ?
N3 C14 C15 C20 -175.66(19) . . . . ?
C16 C15 C20 C19 -2.7(3) . . . . ?
C14 C15 C20 C19 177.74(19) . . . . ?
C16 C15 C20 C21 177.0(2) . . . . ?
C14 C15 C20 C21 -2.6(3) . . . . ?
C35 C34 C33 C32 -0.6(4) . . . . ?
C7 C6 C5 C1 -153.7(2) . . . . ?
C11 C6 C5 C1 27.9(3) . . . . ?
C7 C6 C5 C4 27.4(3) . . . . ?
C11 C6 C5 C4 -151.0(2) . . . . ?
C25 C26 C21 C22 1.2(3) . . . . ?
C13 C26 C21 C22 -178.16(19) . . . . ?
C25 C26 C21 C20 -179.0(2) . . . . ?
C13 C26 C21 C20 1.6(3) . . . . ?
C19 C20 C21 C22 -0.4(3) . . . . ?
C15 C20 C21 C22 180.0(2) . . . . ?
C19 C20 C21 C26 179.9(2) . . . . ?
C15 C20 C21 C26 0.3(3) . . . . ?
C34 C33 C32 C37 0.1(3) . . . . ?
C34 C33 C32 C31 179.9(2) . . . . ?
C30 C31 C32 C33 -26.5(3) . . . . ?
C27 C31 C32 C33 152.7(2) . . . . ?
C30 C31 C32 C37 153.4(2) . . . . ?
C27 C31 C32 C37 -27.5(3) . . . . ?
C8 C9 C10 C11 0.7(3) . . . . ?
C12 C9 C10 C11 -179.0(2) . . . . ?
C46 C41 C42 C43 -1.1(3) . . . . ?
C40 C41 C42 C43 -178.5(2) . . . . ?
C52 C47 C48 C49 0.6(3) . . . . ?
C46 C47 C48 C49 -179.2(2) . . . . ?
C10 C9 C8 C7 -1.7(3) . . . . ?
C12 C9 C8 C7 178.0(2) . . . . ?
C9 C10 C11 C6 1.1(4) . . . . ?
C7 C6 C11 C10 -1.9(3) . . . . ?
C5 C6 C11 C10 176.6(2) . . . . ?
C35 C36 C37 C32 -0.8(3) . . . . ?
C33 C32 C37 C36 0.6(3) . . . . ?
C31 C32 C37 C36 -179.3(2) . . . . ?
C52 C51 C50 C49 1.3(4) . . . . ?
C13 C26 C25 C24 177.9(2) . . . . ?
C21 C26 C25 C24 -1.5(3) . . . . ?
C4 C5 C1 C2 -0.1(3) . . . . ?
C6 C5 C1 C2 -179.0(2) . . . . ?
C9 C8 C7 C6 1.0(4) . . . . ?
C11 C6 C7 C8 0.8(3) . . . . ?
C5 C6 C7 C8 -177.6(2) . . . . ?
C20 C15 C16 C17 1.6(3) . . . . ?
C14 C15 C16 C17 -178.9(2) . . . . ?
C41 C42 C43 C44 -0.1(4) . . . . ?
C47 C48 C49 C50 -1.4(4) . . . . ?
C51 C50 C49 C48 0.4(4) . . . . ?
C41 C46 C45 C44 -0.6(4) . . . . ?
C47 C46 C45 C44 179.2(2) . . . . ?
C3 N1 C2 C1 -1.2(4) . . . . ?
C5 C1 C2 N1 0.9(4) . . . . ?
C27 C31 C30 C29 1.3(4) . . . . ?
C32 C31 C30 C29 -179.5(2) . . . . ?
C26 C21 C22 C23 -0.2(4) . . . . ?
C20 C21 C22 C23 -180.0(2) . . . . ?
C15 C20 C19 C18 1.8(3) . . . . ?
C21 C20 C19 C18 -177.8(2) . . . . ?
C15 C16 C17 C18 0.5(4) . . . . ?
C46 C45 C44 C43 -0.5(4) . . . . ?
C42 C43 C44 C45 0.9(4) . . . . ?
C26 C25 C24 C23 0.7(4) . . . . ?
C20 C19 C18 C17 0.2(4) . . . . ?
C16 C17 C18 C19 -1.4(4) . . . . ?
C30 C31 C27 C28 -0.6(4) . . . . ?
C32 C31 C27 C28 -179.9(2) . . . . ?
C21 C22 C23 C24 -0.6(4) . . . . ?
C25 C24 C23 C22 0.4(4) . . . . ?
C28 N4 C29 C30 -0.3(4) . . . . ?
C31 C30 C29 N4 -0.9(5) . . . . ?
C1 C5 C4 C3 -0.4(4) . . . . ?
C6 C5 C4 C3 178.6(2) . . . . ?
C29 N4 C28 C27 1.1(4) . . . . ?
C31 C27 C28 N4 -0.6(5) . . . . ?
C2 N1 C3 C4 0.7(4) . . . . ?
C5 C4 C3 N1 0.1(5) . . . . ?
